data_7101748
loop_
_publ_author_name
'Pandarus, Valerica'
'Zargarian, Davit'

_publ_section_title
;
 New pincer-type diphosphinito (POCOP) complexes of NiII and NiIII.
;
_journal_issue 9
_journal_name_full 'Chemical communications (Cambridge, England)'
_journal_page_first 978
_journal_page_last 980
_journal_paper_doi 10.1039/b613812h
_journal_year 2007
_chemical_compound_source 'Synthesized by the authors. See text'
_chemical_formula_moiety 'C18 H31 Br Ni O2 P2'
_chemical_formula_sum 'C18 H31 Br Ni O2 P2'
_chemical_formula_weight 479.99
_chemical_name_systematic
;
?
;
_space_group_IT_number 2
_symmetry_cell_setting triclinic
_symmetry_space_group_name_Hall '-P 1'
_symmetry_space_group_name_H-M 'P -1'
_atom_sites_solution_hydrogens geom
_atom_sites_solution_primary direct
_atom_sites_solution_secondary difmap
_audit_creation_method SHELXL-97
_cell_angle_alpha 78.494(2)
_cell_angle_beta 77.305(1)
_cell_angle_gamma 88.467(2)
_cell_formula_units_Z 4
_cell_length_a 12.9840(3)
_cell_length_b 13.0363(3)
_cell_length_c 13.4366(3)
_cell_measurement_reflns_used 5788
_cell_measurement_temperature 100(2)
_cell_measurement_theta_max 72.61
_cell_measurement_theta_min 3.44
_cell_volume 2173.79(9)
_computing_cell_refinement 'SMART (Bruker, 1999)'
_computing_data_collection 'SMART (Bruker, 1999)'
_computing_data_reduction 'SAINT (Bruker, 1999)'
_computing_molecular_graphics 'SHELXTL (Bruker, 1997)'
_computing_publication_material 'UdMX (local program)'
_computing_structure_refinement 'SHELXL97 (Sheldrick, 1997)'
_computing_structure_solution 'SHELXS97 (Sheldrick, 1997)'
_diffrn_ambient_temperature 100(2)
_diffrn_detector_area_resol_mean 5.5
_diffrn_measured_fraction_theta_full 0.955
_diffrn_measured_fraction_theta_max 0.955
_diffrn_measurement_device_type 'Bruker Smart 2000'
_diffrn_measurement_method \w
_diffrn_radiation_monochromator graphite
_diffrn_radiation_source 'Sealed Tube'
_diffrn_radiation_type CuK\a
_diffrn_radiation_wavelength 1.54178
_diffrn_reflns_av_R_equivalents 0.034
_diffrn_reflns_av_sigmaI/netI 0.0459
_diffrn_reflns_limit_h_max 16
_diffrn_reflns_limit_h_min -16
_diffrn_reflns_limit_k_max 16
_diffrn_reflns_limit_k_min -15
_diffrn_reflns_limit_l_max 16
_diffrn_reflns_limit_l_min -16
_diffrn_reflns_number 26424
_diffrn_reflns_theta_full 72.99
_diffrn_reflns_theta_max 72.99
_diffrn_reflns_theta_min 3.44
_diffrn_standards_decay_% -0.05
_diffrn_standards_number 188
_exptl_absorpt_coefficient_mu 4.889
_exptl_absorpt_correction_T_max 0.870
_exptl_absorpt_correction_T_min 0.590
_exptl_absorpt_correction_type multi-scan
_exptl_absorpt_process_details 'Sadabs (Sheldrick,1996)'
_exptl_crystal_colour yellow
_exptl_crystal_density_diffrn 1.467
_exptl_crystal_density_method 'not measured'
_exptl_crystal_description block
_exptl_crystal_F_000 992
_exptl_crystal_size_max 0.19
_exptl_crystal_size_mid 0.19
_exptl_crystal_size_min 0.04
_refine_diff_density_max 0.703
_refine_diff_density_min -0.491
_refine_diff_density_rms 0.101
_refine_ls_extinction_method none
_refine_ls_goodness_of_fit_ref 0.976
_refine_ls_hydrogen_treatment constr
_refine_ls_matrix_type full
_refine_ls_number_parameters 449
_refine_ls_number_reflns 8305
_refine_ls_number_restraints 0
_refine_ls_restrained_S_all 0.976
_refine_ls_R_factor_all 0.0482
_refine_ls_R_factor_gt 0.0358
_refine_ls_shift/su_max 0.002
_refine_ls_shift/su_mean 0.000
_refine_ls_structure_factor_coef Fsqd
_refine_ls_weighting_details 'calc w=1/[\s^2^(Fo^2^)+(0.0463P)^2^] where P=(Fo^2^+2Fc^2^)/3'
_refine_ls_weighting_scheme calc
_refine_ls_wR_factor_gt 0.0840
_refine_ls_wR_factor_ref 0.0875
_reflns_number_gt 6456
_reflns_number_total 8305
_reflns_threshold_expression I>2\s(I)
_cod_data_source_file b613812h.txt
_cod_data_source_block valer7
_cod_depositor_comments
;
The following automatic conversions were performed:
'_symmetry_cell_setting' value 'Triclinic' changed to 'triclinic'
according to '/home/saulius/struct/CIF-dictionaries/cif_core.dic'
dictionary named 'cif_core.dic' version 2.4.1 from
2010-06-29.

'_geom_bond_publ_flag' value 'Y' changed to 'y' according to
'/home/saulius/struct/CIF-dictionaries/cif_core.dic' dictionary named
'cif_core.dic' version 2.4.1 from 2010-06-29 (52
times).

'_geom_angle_publ_flag' value 'Y' changed to 'y' according to
'/home/saulius/struct/CIF-dictionaries/cif_core.dic' dictionary named
'cif_core.dic' version 2.4.1 from 2010-06-29 (88
times).

'_geom_torsion_publ_flag' value 'Y' changed to 'y' according to
'/home/saulius/struct/CIF-dictionaries/cif_core.dic' dictionary named
'cif_core.dic' version 2.4.1 from 2010-06-29 (140 times).

Automatic conversion script
Id: cif_fix_enum 1527 2010-12-29 10:47:43Z saulius 
;
_cod_original_sg_symbol_H-M P-1
_cod_database_code 7101748

loop_
_symmetry_equiv_pos_as_xyz
'x, y, z'
'-x, -y, -z'

loop_
_atom_site_label
_atom_site_type_symbol
_atom_site_fract_x
_atom_site_fract_y
_atom_site_fract_z
_atom_site_U_iso_or_equiv
_atom_site_adp_type
_atom_site_occupancy
_atom_site_symmetry_multiplicity
_atom_site_calc_flag
_atom_site_refinement_flags
Ni11 Ni 0.05357(3) 0.26057(3) 0.20342(4) 0.01470(11) Uani 1 1 d .
Br11 Br 0.22502(2) 0.25266(2) 0.22911(3) 0.02375(9) Uani 1 1 d .
P11 P 0.05192(5) 0.12061(5) 0.14149(5) 0.01515(15) Uani 1 1 d .
P12 P 0.01231(6) 0.40014(5) 0.26336(6) 0.01576(15) Uani 1 1 d .
O11 O -0.06680(15) 0.11426(15) 0.11520(15) 0.0203(4) Uani 1 1 d .
O12 O -0.10844(15) 0.42958(15) 0.24752(16) 0.0214(4) Uani 1 1 d .
C11 C -0.1505(2) 0.3547(2) 0.2065(2) 0.0175(6) Uani 1 1 d .
C12 C -0.0852(2) 0.2719(2) 0.1816(2) 0.0159(6) Uani 1 1 d .
C13 C -0.1288(2) 0.1978(2) 0.1406(2) 0.0174(6) Uani 1 1 d .
C14 C -0.2301(2) 0.2050(2) 0.1221(2) 0.0228(6) Uani 1 1 d .
H14 H -0.2569 0.1542 0.0922 0.027 Uiso 1 1 calc R
C15 C -0.2913(2) 0.2889(2) 0.1488(2) 0.0252(7) Uani 1 1 d .
H15 H -0.3613 0.2942 0.1380 0.030 Uiso 1 1 calc R
C16 C -0.2522(2) 0.3651(2) 0.1908(2) 0.0225(6) Uani 1 1 d .
H16 H -0.2942 0.4224 0.2082 0.027 Uiso 1 1 calc R
C17 C 0.0597(2) -0.0034(2) 0.2299(2) 0.0181(6) Uani 1 1 d .
H17 H 0.1347 -0.0128 0.2368 0.022 Uiso 1 1 calc R
C18 C 0.1371(2) 0.1114(2) 0.0161(2) 0.0207(6) Uani 1 1 d .
H18 H 0.1062 0.0573 -0.0126 0.025 Uiso 1 1 calc R
C19 C -0.0047(2) 0.3931(2) 0.4034(2) 0.0229(7) Uani 1 1 d .
H19 H -0.0493 0.4533 0.4216 0.027 Uiso 1 1 calc R
C110 C 0.0886(2) 0.5189(2) 0.1976(2) 0.0170(6) Uani 1 1 d .
H110 H 0.1608 0.5097 0.2124 0.020 Uiso 1 1 calc R
C111 C 0.0275(2) -0.0967(2) 0.1903(2) 0.0237(7) Uani 1 1 d .
H11A H 0.0372 -0.1616 0.2383 0.036 Uiso 1 1 calc R
H11B H 0.0714 -0.0976 0.1211 0.036 Uiso 1 1 calc R
H11C H -0.0469 -0.0908 0.1860 0.036 Uiso 1 1 calc R
C112 C -0.0083(2) 0.0015(2) 0.3376(2) 0.0271(7) Uani 1 1 d .
H11D H -0.0817 0.0147 0.3321 0.041 Uiso 1 1 calc R
H11E H 0.0180 0.0581 0.3641 0.041 Uiso 1 1 calc R
H11F H -0.0048 -0.0653 0.3854 0.041 Uiso 1 1 calc R
C113 C 0.2495(2) 0.0793(3) 0.0251(2) 0.0291(7) Uani 1 1 d .
H11G H 0.2945 0.0847 -0.0447 0.044 Uiso 1 1 calc R
H11H H 0.2484 0.0069 0.0635 0.044 Uiso 1 1 calc R
H11I H 0.2775 0.1257 0.0623 0.044 Uiso 1 1 calc R
C114 C 0.1364(3) 0.2174(2) -0.0579(2) 0.0307(8) Uani 1 1 d .
H11J H 0.1655 0.2718 -0.0305 0.046 Uiso 1 1 calc R
H11K H 0.0637 0.2346 -0.0637 0.046 Uiso 1 1 calc R
H11L H 0.1795 0.2136 -0.1267 0.046 Uiso 1 1 calc R
C115 C 0.0991(3) 0.4031(3) 0.4353(2) 0.0309(8) Uani 1 1 d .
H11M H 0.0862 0.3948 0.5112 0.046 Uiso 1 1 calc R
H11N H 0.1311 0.4722 0.4025 0.046 Uiso 1 1 calc R
H11O H 0.1470 0.3486 0.4130 0.046 Uiso 1 1 calc R
C116 C -0.0658(3) 0.2920(3) 0.4624(3) 0.0382(9) Uani 1 1 d .
H11P H -0.0215 0.2315 0.4513 0.057 Uiso 1 1 calc R
H11Q H -0.1301 0.2869 0.4366 0.057 Uiso 1 1 calc R
H11R H -0.0849 0.2930 0.5369 0.057 Uiso 1 1 calc R
C117 C 0.1004(3) 0.5318(2) 0.0801(2) 0.0283(7) Uani 1 1 d .
H11S H 0.0307 0.5411 0.0631 0.042 Uiso 1 1 calc R
H11T H 0.1329 0.4692 0.0574 0.042 Uiso 1 1 calc R
H11U H 0.1453 0.5933 0.0445 0.042 Uiso 1 1 calc R
C118 C 0.0429(2) 0.6173(2) 0.2348(2) 0.0245(7) Uani 1 1 d .
H11V H 0.0859 0.6784 0.1943 0.037 Uiso 1 1 calc R
H11W H 0.0433 0.6106 0.3086 0.037 Uiso 1 1 calc R
H11$ H -0.0297 0.6260 0.2253 0.037 Uiso 1 1 calc R
Ni21 Ni 0.43914(4) 0.77105(4) 0.28443(4) 0.01553(11) Uani 1 1 d .
Br21 Br 0.27667(2) 0.78791(3) 0.23735(3) 0.02683(9) Uani 1 1 d .
P21 P 0.47355(6) 0.61584(5) 0.25449(6) 0.01608(15) Uani 1 1 d .
P22 P 0.44059(6) 0.91823(6) 0.33467(6) 0.01703(15) Uani 1 1 d .
O21 O 0.59145(15) 0.58798(15) 0.27989(16) 0.0215(4) Uani 1 1 d .
O22 O 0.55852(15) 0.92885(15) 0.36053(16) 0.0228(5) Uani 1 1 d .
C21 C 0.6349(2) 0.6712(2) 0.3085(2) 0.0175(6) Uani 1 1 d .
C22 C 0.5733(2) 0.7595(2) 0.3174(2) 0.0164(6) Uani 1 1 d .
C26 C 0.7365(2) 0.6630(2) 0.3256(2) 0.0201(6) Uani 1 1 d .
H26 H 0.7768 0.6021 0.3174 0.024 Uiso 1 1 calc R
C25 C 0.7775(2) 0.7466(2) 0.3552(2) 0.0217(6) Uani 1 1 d .
H25 H 0.8472 0.7427 0.3669 0.026 Uiso 1 1 calc R
C24 C 0.7192(2) 0.8359(2) 0.3681(2) 0.0222(6) Uani 1 1 d .
H24 H 0.7476 0.8920 0.3897 0.027 Uiso 1 1 calc R
C23 C 0.6184(2) 0.8407(2) 0.3483(2) 0.0188(6) Uani 1 1 d .
C27 C 0.4944(2) 0.5871(2) 0.1237(2) 0.0223(6) Uani 1 1 d .
H27 H 0.5353 0.5210 0.1233 0.027 Uiso 1 1 calc R
C28 C 0.3876(2) 0.5113(2) 0.3417(2) 0.0218(6) Uani 1 1 d .
H28 H 0.3213 0.5116 0.3153 0.026 Uiso 1 1 calc R
C29 C 0.4339(2) 1.0392(2) 0.2411(2) 0.0201(6) Uani 1 1 d .
H29 H 0.3596 1.0464 0.2316 0.024 Uiso 1 1 calc R
C210 C 0.3531(2) 0.9332(2) 0.4573(2) 0.0244(7) Uani 1 1 d .
H210 H 0.3814 0.9921 0.4815 0.029 Uiso 1 1 calc R
C211 C 0.5624(3) 0.6756(3) 0.0473(3) 0.0411(9) Uani 1 1 d .
H21A H 0.5818 0.6575 -0.0217 0.062 Uiso 1 1 calc R
H21B H 0.6265 0.6855 0.0718 0.062 Uiso 1 1 calc R
H21C H 0.5224 0.7406 0.0430 0.062 Uiso 1 1 calc R
C212 C 0.3918(2) 0.5702(3) 0.0921(2) 0.0325(8) Uani 1 1 d .
H21D H 0.3469 0.6312 0.0989 0.049 Uiso 1 1 calc R
H21E H 0.3552 0.5075 0.1374 0.049 Uiso 1 1 calc R
H21F H 0.4071 0.5612 0.0197 0.049 Uiso 1 1 calc R
C213 C 0.4338(3) 0.4022(2) 0.3433(3) 0.0339(8) Uani 1 1 d .
H21G H 0.5004 0.3994 0.3667 0.051 Uiso 1 1 calc R
H21H H 0.4469 0.3869 0.2731 0.051 Uiso 1 1 calc R
H21I H 0.3838 0.3502 0.3911 0.051 Uiso 1 1 calc R
C214 C 0.3568(3) 0.5377(2) 0.4505(2) 0.0314(8) Uani 1 1 d .
H21J H 0.3094 0.4827 0.4972 0.047 Uiso 1 1 calc R
H21K H 0.3208 0.6049 0.4464 0.047 Uiso 1 1 calc R
H21L H 0.4204 0.5422 0.4775 0.047 Uiso 1 1 calc R
C215 C 0.5054(3) 1.0304(2) 0.1359(2) 0.0304(7) Uani 1 1 d .
H21M H 0.5004 1.0943 0.0845 0.046 Uiso 1 1 calc R
H21N H 0.4828 0.9699 0.1124 0.046 Uiso 1 1 calc R
H21O H 0.5786 1.0215 0.1435 0.046 Uiso 1 1 calc R
C216 C 0.4623(2) 1.1362(2) 0.2778(2) 0.0265(7) Uani 1 1 d .
H21P H 0.5355 1.1317 0.2862 0.040 Uiso 1 1 calc R
H21Q H 0.4150 1.1402 0.3446 0.040 Uiso 1 1 calc R
H21R H 0.4547 1.1989 0.2261 0.040 Uiso 1 1 calc R
C217 C 0.3546(3) 0.8329(3) 0.5396(2) 0.0349(8) Uani 1 1 d .
H21S H 0.3103 0.8420 0.6064 0.052 Uiso 1 1 calc R
H21T H 0.4272 0.8190 0.5476 0.052 Uiso 1 1 calc R
H21U H 0.3272 0.7738 0.5175 0.052 Uiso 1 1 calc R
C218 C 0.2415(2) 0.9605(3) 0.4434(2) 0.0294(7) Uani 1 1 d .
H21V H 0.2151 0.9078 0.4120 0.044 Uiso 1 1 calc R
H21W H 0.2424 1.0295 0.3980 0.044 Uiso 1 1 calc R
H21$ H 0.1952 0.9617 0.5114 0.044 Uiso 1 1 calc R

loop_
_atom_site_aniso_label
_atom_site_aniso_U_11
_atom_site_aniso_U_22
_atom_site_aniso_U_33
_atom_site_aniso_U_23
_atom_site_aniso_U_13
_atom_site_aniso_U_12
Ni11 0.0134(2) 0.0123(2) 0.0204(3) -0.00682(19) -0.00486(19) 0.00095(19)
Br11 0.01583(16) 0.02605(17) 0.03529(19) -0.01529(14) -0.01039(13) 0.00525(13)
P11 0.0158(3) 0.0126(3) 0.0188(4) -0.0064(3) -0.0048(3) 0.0002(3)
P12 0.0154(3) 0.0122(3) 0.0208(4) -0.0063(3) -0.0038(3) 0.0010(3)
O11 0.0202(10) 0.0162(10) 0.0289(12) -0.0094(8) -0.0104(9) 0.0016(8)
O12 0.0157(10) 0.0153(10) 0.0343(12) -0.0084(9) -0.0049(9) 0.0034(8)
C11 0.0145(14) 0.0141(13) 0.0222(15) -0.0013(11) -0.0022(11) -0.0024(11)
C12 0.0138(13) 0.0128(13) 0.0194(15) -0.0018(11) -0.0016(11) 0.0011(11)
C13 0.0155(14) 0.0141(13) 0.0224(15) -0.0025(11) -0.0043(11) -0.0004(11)
C14 0.0206(15) 0.0197(15) 0.0300(17) -0.0031(12) -0.0104(13) -0.0049(13)
C15 0.0151(14) 0.0254(16) 0.0339(18) 0.0019(13) -0.0092(13) -0.0031(13)
C16 0.0147(14) 0.0185(15) 0.0317(17) -0.0010(12) -0.0031(12) 0.0014(12)
C17 0.0169(14) 0.0146(14) 0.0231(15) -0.0041(11) -0.0049(12) 0.0016(12)
C18 0.0232(15) 0.0218(15) 0.0167(15) -0.0080(12) 0.0006(12) -0.0032(13)
C19 0.0293(17) 0.0184(15) 0.0205(15) -0.0088(12) -0.0003(13) 0.0000(13)
C110 0.0150(14) 0.0136(13) 0.0233(15) -0.0048(11) -0.0054(12) -0.0007(11)
C111 0.0279(16) 0.0138(14) 0.0295(17) -0.0057(12) -0.0054(14) 0.0008(13)
C112 0.0314(17) 0.0236(16) 0.0234(17) -0.0017(13) -0.0022(14) -0.0016(14)
C113 0.0242(17) 0.0334(18) 0.0277(18) -0.0138(14) 0.0058(14) -0.0003(14)
C114 0.042(2) 0.0296(18) 0.0195(16) -0.0012(13) -0.0056(14) -0.0107(16)
C115 0.0386(19) 0.0346(18) 0.0234(17) -0.0127(14) -0.0100(15) 0.0080(16)
C116 0.055(2) 0.0288(18) 0.0254(18) -0.0045(14) 0.0036(17) -0.0130(17)
C117 0.0366(19) 0.0224(16) 0.0225(17) -0.0001(13) -0.0031(14) -0.0035(14)
C118 0.0271(16) 0.0162(15) 0.0314(18) -0.0069(13) -0.0069(14) -0.0002(13)
Ni21 0.0142(2) 0.0149(2) 0.0202(3) -0.00746(19) -0.00613(19) 0.00126(19)
Br21 0.01982(16) 0.02704(18) 0.0429(2) -0.01845(15) -0.01695(14) 0.00685(13)
P21 0.0156(3) 0.0131(3) 0.0203(4) -0.0046(3) -0.0043(3) 0.0003(3)
P22 0.0151(3) 0.0169(4) 0.0223(4) -0.0097(3) -0.0057(3) 0.0010(3)
O21 0.0185(10) 0.0138(10) 0.0338(12) -0.0064(9) -0.0077(9) 0.0026(8)
O22 0.0178(10) 0.0205(11) 0.0369(13) -0.0152(9) -0.0121(9) 0.0027(9)
C21 0.0176(14) 0.0161(14) 0.0172(14) 0.0000(11) -0.0030(11) -0.0012(12)
C22 0.0145(13) 0.0186(14) 0.0155(14) -0.0028(11) -0.0025(11) -0.0013(12)
C26 0.0165(14) 0.0180(14) 0.0226(15) 0.0026(11) -0.0038(12) 0.0015(12)
C25 0.0139(14) 0.0281(16) 0.0218(16) 0.0008(12) -0.0061(12) -0.0015(12)
C24 0.0195(15) 0.0228(15) 0.0269(16) -0.0057(12) -0.0092(13) -0.0033(13)
C23 0.0170(14) 0.0193(14) 0.0207(15) -0.0052(12) -0.0043(12) 0.0023(12)
C27 0.0281(16) 0.0196(15) 0.0194(15) -0.0086(12) -0.0018(13) 0.0004(13)
C28 0.0186(15) 0.0191(15) 0.0271(17) -0.0013(12) -0.0061(13) -0.0040(12)
C29 0.0145(14) 0.0189(15) 0.0283(17) -0.0070(12) -0.0060(12) 0.0019(12)
C210 0.0238(16) 0.0295(17) 0.0236(16) -0.0149(13) -0.0040(13) -0.0017(14)
C211 0.052(2) 0.040(2) 0.0246(18) -0.0076(15) 0.0074(17) -0.0084(18)
C212 0.0361(19) 0.040(2) 0.0298(18) -0.0196(15) -0.0141(15) 0.0100(16)
C213 0.041(2) 0.0143(15) 0.043(2) -0.0024(14) -0.0053(17) -0.0052(15)
C214 0.0368(19) 0.0288(17) 0.0239(17) 0.0033(13) -0.0037(14) -0.0046(15)
C215 0.0348(19) 0.0253(17) 0.0276(18) -0.0044(13) -0.0005(15) 0.0033(15)
C216 0.0221(16) 0.0193(15) 0.040(2) -0.0097(14) -0.0069(14) 0.0006(13)
C217 0.039(2) 0.044(2) 0.0207(17) -0.0066(15) -0.0044(15) -0.0041(17)
C218 0.0203(16) 0.0393(19) 0.0309(18) -0.0182(15) -0.0004(14) 0.0020(14)

loop_
_atom_type_symbol
_atom_type_description
_atom_type_scat_dispersion_real
_atom_type_scat_dispersion_imag
_atom_type_scat_source
C C 0.0181 0.0091 'International Tables Vol C Tables 4.2.6.8 and 6.1.1.4'
H H 0.0000 0.0000 'International Tables Vol C Tables 4.2.6.8 and 6.1.1.4'
O O 0.0492 0.0322 'International Tables Vol C Tables 4.2.6.8 and 6.1.1.4'
P P 0.2955 0.4335 'International Tables Vol C Tables 4.2.6.8 and 6.1.1.4'
Ni Ni -3.0029 0.5091 'International Tables Vol C Tables 4.2.6.8 and 6.1.1.4'
Br Br -0.6763 1.2805 'International Tables Vol C Tables 4.2.6.8 and 6.1.1.4'

loop_
_geom_angle_atom_site_label_1
_geom_angle_atom_site_label_2
_geom_angle_atom_site_label_3
_geom_angle
_geom_angle_publ_flag
C12 NI11 P12 82.32(9) y
C12 NI11 P11 82.71(9) y
P12 NI11 P11 164.92(4) y
C12 NI11 BR11 178.10(8) y
P12 NI11 BR11 96.11(3) y
P11 NI11 BR11 98.88(3) y
O11 P11 C17 103.19(11) y
O11 P11 C18 100.96(12) y
C17 P11 C18 107.12(13) y
O11 P11 NI11 105.87(7) y
C17 P11 NI11 116.81(9) y
C18 P11 NI11 120.27(10) y
O12 P12 C110 103.48(11) y
O12 P12 C19 101.01(12) y
C110 P12 C19 107.21(13) y
O12 P12 NI11 106.69(8) y
C110 P12 NI11 117.63(9) y
C19 P12 NI11 118.43(10) y
C13 O11 P11 111.60(17) y
C11 O12 P12 111.68(17) y
C16 C11 O12 119.6(2) y
C16 C11 C12 123.2(3) y
O12 C11 C12 117.2(2) y
C13 C12 C11 116.3(2) y
C13 C12 NI11 121.7(2) y
C11 C12 NI11 122.0(2) y
C14 C13 O11 118.9(3) y
C14 C13 C12 123.0(3) y
O11 C13 C12 118.1(2) y
C13 C14 C15 118.1(3) y
C13 C14 H14 121 ?
C15 C14 H14 121 ?
C14 C15 C16 121.6(3) y
C14 C15 H15 119.2 ?
C16 C15 H15 119.2 ?
C11 C16 C15 117.9(3) y
C11 C16 H16 121 ?
C15 C16 H16 121 ?
C111 C17 C112 111.0(2) y
C111 C17 P11 112.7(2) y
C112 C17 P11 109.14(19) y
C111 C17 H17 107.9 ?
C112 C17 H17 107.9 ?
P11 C17 H17 107.9 ?
C113 C18 C114 111.5(2) y
C113 C18 P11 112.5(2) y
C114 C18 P11 107.9(2) y
C113 C18 H18 108.2 ?
C114 C18 H18 108.2 ?
P11 C18 H18 108.2 ?
C115 C19 C116 112.3(3) y
C115 C19 P12 112.7(2) y
C116 C19 P12 109.1(2) y
C115 C19 H19 107.5 ?
C116 C19 H19 107.5 ?
P12 C19 H19 107.5 ?
C118 C110 C117 110.7(2) y
C118 C110 P12 113.74(19) y
C117 C110 P12 109.50(19) y
C118 C110 H110 107.5 ?
C117 C110 H110 107.5 ?
P12 C110 H110 107.5 ?
C17 C111 H11A 109.5 ?
C17 C111 H11B 109.5 ?
H11A C111 H11B 109.5 ?
C17 C111 H11C 109.5 ?
H11A C111 H11C 109.5 ?
H11B C111 H11C 109.5 ?
C17 C112 H11D 109.5 ?
C17 C112 H11E 109.5 ?
H11D C112 H11E 109.5 ?
C17 C112 H11F 109.5 ?
H11D C112 H11F 109.5 ?
H11E C112 H11F 109.5 ?
C18 C113 H11G 109.5 ?
C18 C113 H11H 109.5 ?
H11G C113 H11H 109.5 ?
C18 C113 H11I 109.5 ?
H11G C113 H11I 109.5 ?
H11H C113 H11I 109.5 ?
C18 C114 H11J 109.5 ?
C18 C114 H11K 109.5 ?
H11J C114 H11K 109.5 ?
C18 C114 H11L 109.5 ?
H11J C114 H11L 109.5 ?
H11K C114 H11L 109.5 ?
C19 C115 H11M 109.5 ?
C19 C115 H11N 109.5 ?
H11M C115 H11N 109.5 ?
C19 C115 H11O 109.5 ?
H11M C115 H11O 109.5 ?
H11N C115 H11O 109.5 ?
C19 C116 H11P 109.5 ?
C19 C116 H11Q 109.5 ?
H11P C116 H11Q 109.5 ?
C19 C116 H11R 109.5 ?
H11P C116 H11R 109.5 ?
H11Q C116 H11R 109.5 ?
C110 C117 H11S 109.5 ?
C110 C117 H11T 109.5 ?
H11S C117 H11T 109.5 ?
C110 C117 H11U 109.5 ?
H11S C117 H11U 109.5 ?
H11T C117 H11U 109.5 ?
C110 C118 H11V 109.5 ?
C110 C118 H11W 109.5 ?
H11V C118 H11W 109.5 ?
C110 C118 H11$ 109.5 ?
H11V C118 H11$ 109.5 ?
H11W C118 H11$ 109.5 ?
C22 NI21 P21 82.48(9) y
C22 NI21 P22 82.36(9) y
P21 NI21 P22 164.38(4) y
C22 NI21 BR21 177.88(8) y
P21 NI21 BR21 97.49(3) y
P22 NI21 BR21 97.80(3) y
O21 P21 C28 103.86(12) y
O21 P21 C27 100.19(12) y
C28 P21 C27 106.63(13) y
O21 P21 NI21 105.99(7) y
C28 P21 NI21 115.23(10) y
C27 P21 NI21 122.31(10) y
O22 P22 C29 102.28(12) y
O22 P22 C210 101.62(12) y
C29 P22 C210 106.78(14) y
O22 P22 NI21 106.02(7) y
C29 P22 NI21 118.6(1) y
C210 P22 NI21 118.82(10) y
C21 O21 P21 111.85(17) y
C23 O22 P22 111.71(17) y
C26 C21 O21 119.0(2) y
C26 C21 C22 123.5(3) y
O21 C21 C22 117.5(2) y
C21 C22 C23 116.1(3) y
C21 C22 NI21 122.0(2) y
C23 C22 NI21 121.9(2) y
C21 C26 C25 117.8(3) y
C21 C26 H26 121.1 ?
C25 C26 H26 121.1 ?
C26 C25 C24 121.7(3) y
C26 C25 H25 119.2 ?
C24 C25 H25 119.2 ?
C23 C24 C25 118.1(3) y
C23 C24 H24 120.9 ?
C25 C24 H24 120.9 ?
O22 C23 C24 119.4(3) y
O22 C23 C22 117.8(2) y
C24 C23 C22 122.8(3) y
C212 C27 C211 112.1(3) y
C212 C27 P21 112.8(2) y
C211 C27 P21 108.3(2) y
C212 C27 H27 107.8 ?
C211 C27 H27 107.8 ?
P21 C27 H27 107.8 ?
C213 C28 C214 112.6(3) y
C213 C28 P21 113.8(2) y
C214 C28 P21 109.1(2) y
C213 C28 H28 107 ?
C214 C28 H28 107 ?
P21 C28 H28 107 ?
C216 C29 C215 111.2(2) y
C216 C29 P22 112.9(2) y
C215 C29 P22 109.0(2) y
C216 C29 H29 107.9 ?
C215 C29 H29 107.9 ?
P22 C29 H29 107.9 ?
C218 C210 C217 111.9(3) y
C218 C210 P22 111.5(2) y
C217 C210 P22 109.4(2) y
C218 C210 H210 108 ?
C217 C210 H210 108 ?
P22 C210 H210 108 ?
C27 C211 H21A 109.5 ?
C27 C211 H21B 109.5 ?
H21A C211 H21B 109.5 ?
C27 C211 H21C 109.5 ?
H21A C211 H21C 109.5 ?
H21B C211 H21C 109.5 ?
C27 C212 H21D 109.5 ?
C27 C212 H21E 109.5 ?
H21D C212 H21E 109.5 ?
C27 C212 H21F 109.5 ?
H21D C212 H21F 109.5 ?
H21E C212 H21F 109.5 ?
C28 C213 H21G 109.5 ?
C28 C213 H21H 109.5 ?
H21G C213 H21H 109.5 ?
C28 C213 H21I 109.5 ?
H21G C213 H21I 109.5 ?
H21H C213 H21I 109.5 ?
C28 C214 H21J 109.5 ?
C28 C214 H21K 109.5 ?
H21J C214 H21K 109.5 ?
C28 C214 H21L 109.5 ?
H21J C214 H21L 109.5 ?
H21K C214 H21L 109.5 ?
C29 C215 H21M 109.5 ?
C29 C215 H21N 109.5 ?
H21M C215 H21N 109.5 ?
C29 C215 H21O 109.5 ?
H21M C215 H21O 109.5 ?
H21N C215 H21O 109.5 ?
C29 C216 H21P 109.5 ?
C29 C216 H21Q 109.5 ?
H21P C216 H21Q 109.5 ?
C29 C216 H21R 109.5 ?
H21P C216 H21R 109.5 ?
H21Q C216 H21R 109.5 ?
C210 C217 H21S 109.5 ?
C210 C217 H21T 109.5 ?
H21S C217 H21T 109.5 ?
C210 C217 H21U 109.5 ?
H21S C217 H21U 109.5 ?
H21T C217 H21U 109.5 ?
C210 C218 H21V 109.5 ?
C210 C218 H21W 109.5 ?
H21V C218 H21W 109.5 ?
C210 C218 H21$ 109.5 ?
H21V C218 H21$ 109.5 ?
H21W C218 H21$ 109.5 ?

loop_
_geom_bond_atom_site_label_1
_geom_bond_atom_site_label_2
_geom_bond_distance
_geom_bond_publ_flag
Ni11 C12 1.885(3) y
Ni11 P12 2.1422(8) y
Ni11 P11 2.1534(8) y
Ni11 Br11 2.3231(5) y
P11 O11 1.6631(19) y
P11 C17 1.820(3) y
P11 C18 1.825(3) y
P12 O12 1.653(2) y
P12 C110 1.819(3) y
P12 C19 1.830(3) y
O11 C13 1.390(3) y
O12 C11 1.389(3) y
C11 C16 1.382(4) y
C11 C12 1.403(4) y
C12 C13 1.390(4) y
C13 C14 1.389(4) y
C14 C15 1.392(4) y
C14 H14 0.95 ?
C15 C16 1.393(4) y
C15 H15 0.95 ?
C16 H16 0.95 ?
C17 C111 1.523(4) y
C17 C112 1.533(4) y
C17 H17 1 ?
C18 C113 1.531(4) y
C18 C114 1.534(4) y
C18 H18 1 ?
C19 C115 1.517(4) y
C19 C116 1.536(4) y
C19 H19 1 ?
C110 C118 1.527(4) y
C110 C117 1.527(4) y
C110 H110 1 ?
C111 H11a 0.98 ?
C111 H11b 0.98 ?
C111 H11c 0.98 ?
C112 H11d 0.98 ?
C112 H11e 0.98 ?
C112 H11f 0.98 ?
C113 H11g 0.98 ?
C113 H11h 0.98 ?
C113 H11i 0.98 ?
C114 H11j 0.98 ?
C114 H11k 0.98 ?
C114 H11l 0.98 ?
C115 H11m 0.98 ?
C115 H11n 0.98 ?
C115 H11o 0.98 ?
C116 H11p 0.98 ?
C116 H11q 0.98 ?
C116 H11r 0.98 ?
C117 H11s 0.98 ?
C117 H11t 0.98 ?
C117 H11u 0.98 ?
C118 H11v 0.98 ?
C118 H11w 0.98 ?
C118 H11$ 0.98 ?
Ni21 C22 1.884(3) y
Ni21 P21 2.1570(8) y
Ni21 P22 2.1591(8) y
Ni21 Br21 2.3247(5) y
P21 O21 1.656(2) y
P21 C28 1.829(3) y
P21 C27 1.831(3) y
P22 O22 1.6579(19) y
P22 C29 1.823(3) y
P22 C210 1.826(3) y
O21 C21 1.393(3) y
O22 C23 1.387(3) y
C21 C26 1.386(4) y
C21 C22 1.394(4) y
C22 C23 1.397(4) y
C26 C25 1.388(4) y
C26 H26 0.95 ?
C25 C24 1.390(4) y
C25 H25 0.95 ?
C24 C23 1.389(4) y
C24 H24 0.95 ?
C27 C212 1.518(4) y
C27 C211 1.533(4) y
C27 H27 1 ?
C28 C213 1.527(4) y
C28 C214 1.534(4) y
C28 H28 1 ?
C29 C216 1.527(4) y
C29 C215 1.535(4) y
C29 H29 1 ?
C210 C218 1.525(4) y
C210 C217 1.538(4) y
C210 H210 1 ?
C211 H21a 0.98 ?
C211 H21b 0.98 ?
C211 H21c 0.98 ?
C212 H21d 0.98 ?
C212 H21e 0.98 ?
C212 H21f 0.98 ?
C213 H21g 0.98 ?
C213 H21h 0.98 ?
C213 H21i 0.98 ?
C214 H21j 0.98 ?
C214 H21k 0.98 ?
C214 H21l 0.98 ?
C215 H21m 0.98 ?
C215 H21n 0.98 ?
C215 H21o 0.98 ?
C216 H21p 0.98 ?
C216 H21q 0.98 ?
C216 H21r 0.98 ?
C217 H21s 0.98 ?
C217 H21t 0.98 ?
C217 H21u 0.98 ?
C218 H21v 0.98 ?
C218 H21w 0.98 ?
C218 H21$ 0.98 ?

loop_
_geom_torsion_atom_site_label_1
_geom_torsion_atom_site_label_2
_geom_torsion_atom_site_label_3
_geom_torsion_atom_site_label_4
_geom_torsion
_geom_torsion_publ_flag
C12 NI11 P11 O11 0.20(11) y
P12 NI11 P11 O11 7.22(17) y
BR11 NI11 P11 O11 -178.76(8) y
C12 NI11 P11 C17 -113.96(13) y
P12 NI11 P11 C17 -106.94(17) y
BR11 NI11 P11 C17 67.08(11) y
C12 NI11 P11 C18 113.45(14) y
P12 NI11 P11 C18 120.46(17) y
BR11 NI11 P11 C18 -65.51(12) y
C12 NI11 P12 O12 -2.37(11) y
P11 NI11 P12 O12 -9.40(17) y
BR11 NI11 P12 O12 176.54(8) y
C12 NI11 P12 C110 -117.94(13) y
P11 NI11 P12 C110 -124.96(16) y
BR11 NI11 P12 C110 60.97(11) y
C12 NI11 P12 C19 110.52(14) y
P11 NI11 P12 C19 103.50(17) y
BR11 NI11 P12 C19 -70.57(12) y
C17 P11 O11 C13 122.85(19) y
C18 P11 O11 C13 -126.46(19) y
NI11 P11 O11 C13 -0.39(19) y
C110 P12 O12 C11 128.08(19) y
C19 P12 O12 C11 -121.03(19) y
NI11 P12 O12 C11 3.35(19) y
P12 O12 C11 C16 178.2(2) y
P12 O12 C11 C12 -2.7(3) y
C16 C11 C12 C13 -0.9(4) y
O12 C11 C12 C13 -179.9(2) y
C16 C11 C12 NI11 179.7(2) y
O12 C11 C12 NI11 0.6(4) y
P12 NI11 C12 C13 -178.2(2) y
P11 NI11 C12 C13 0.0(2) y
P12 NI11 C12 C11 1.2(2) y
P11 NI11 C12 C11 179.4(2) y
P11 O11 C13 C14 179.2(2) y
P11 O11 C13 C12 0.4(3) y
C11 C12 C13 C14 1.6(4) y
NI11 C12 C13 C14 -179.0(2) y
C11 C12 C13 O11 -179.7(2) y
NI11 C12 C13 O11 -0.3(4) y
O11 C13 C14 C15 179.5(3) y
C12 C13 C14 C15 -1.8(4) y
C13 C14 C15 C16 1.3(4) y
O12 C11 C16 C15 179.5(2) y
C12 C11 C16 C15 0.5(4) y
C14 C15 C16 C11 -0.6(4) y
O11 P11 C17 C111 48.3(2) y
C18 P11 C17 C111 -57.8(2) y
NI11 P11 C17 C111 163.91(17) y
O11 P11 C17 C112 -75.5(2) y
C18 P11 C17 C112 178.4(2) y
NI11 P11 C17 C112 40.1(2) y
O11 P11 C18 C113 -161.1(2) y
C17 P11 C18 C113 -53.5(2) y
NI11 P11 C18 C113 83.1(2) y
O11 P11 C18 C114 75.4(2) y
C17 P11 C18 C114 -176.97(19) y
NI11 P11 C18 C114 -40.4(2) y
O12 P12 C19 C115 -160.8(2) y
C110 P12 C19 C115 -52.8(2) y
NI11 P12 C19 C115 83.3(2) y
O12 P12 C19 C116 73.8(2) y
C110 P12 C19 C116 -178.2(2) y
NI11 P12 C19 C116 -42.2(3) y
O12 P12 C110 C118 53.6(2) y
C19 P12 C110 C118 -52.6(2) y
NI11 P12 C110 C118 170.95(17) y
O12 P12 C110 C117 -70.8(2) y
C19 P12 C110 C117 -177.1(2) y
NI11 P12 C110 C117 46.5(2) y
C22 NI21 P21 O21 0.34(11) y
P22 NI21 P21 O21 -13.61(17) y
BR21 NI21 P21 O21 178.20(8) y
C22 NI21 P21 C28 114.58(14) y
P22 NI21 P21 C28 100.62(17) y
BR21 NI21 P21 C28 -67.57(11) y
C22 NI21 P21 C27 -113.17(14) y
P22 NI21 P21 C27 -127.13(17) y
BR21 NI21 P21 C27 64.69(12) y
C22 NI21 P22 O22 3.91(11) y
P21 NI21 P22 O22 17.87(17) y
BR21 NI21 P22 O22 -173.95(8) y
C22 NI21 P22 C29 118.03(13) y
P21 NI21 P22 C29 131.99(16) y
BR21 NI21 P22 C29 -59.83(11) y
C22 NI21 P22 C210 -109.50(14) y
P21 NI21 P22 C210 -95.54(17) y
BR21 NI21 P22 C210 72.64(12) y
C28 P21 O21 C21 -124.01(19) y
C27 P21 O21 C21 125.88(19) y
NI21 P21 O21 C21 -2.18(19) y
C29 P22 O22 C23 -128.03(19) y
C210 P22 O22 C23 121.7(2) y
NI21 P22 O22 C23 -3.1(2) y
P21 O21 C21 C26 -175.7(2) y
P21 O21 C21 C22 3.6(3) y
C26 C21 C22 C23 -1.9(4) y
O21 C21 C22 C23 178.8(2) y
C26 C21 C22 NI21 175.7(2) y
O21 C21 C22 NI21 -3.7(4) y
P21 NI21 C22 C21 1.7(2) y
P22 NI21 C22 C21 177.9(2) y
P21 NI21 C22 C23 179.1(2) y
P22 NI21 C22 C23 -4.7(2) y
O21 C21 C26 C25 -179.3(2) y
C22 C21 C26 C25 1.4(4) y
C21 C26 C25 C24 0.3(4) y
C26 C25 C24 C23 -1.3(4) y
P22 O22 C23 C24 -179.3(2) y
P22 O22 C23 C22 0.0(3) y
C25 C24 C23 O22 180.0(3) y
C25 C24 C23 C22 0.7(4) y
C21 C22 C23 O22 -178.5(2) y
NI21 C22 C23 O22 4.0(4) y
C21 C22 C23 C24 0.8(4) y
NI21 C22 C23 C24 -176.8(2) y
O21 P21 C27 C212 160.9(2) y
C28 P21 C27 C212 53.0(2) y
NI21 P21 C27 C212 -82.7(2) y
O21 P21 C27 C211 -74.5(2) y
C28 P21 C27 C211 177.6(2) y
NI21 P21 C27 C211 42.0(3) y
O21 P21 C28 C213 -45.4(2) y
C27 P21 C28 C213 59.9(3) y
NI21 P21 C28 C213 -160.9(2) y
O21 P21 C28 C214 81.2(2) y
C27 P21 C28 C214 -173.5(2) y
NI21 P21 C28 C214 -34.3(2) y
O22 P22 C29 C216 -49.9(2) y
C210 P22 C29 C216 56.5(2) y
NI21 P22 C29 C216 -166.00(17) y
O22 P22 C29 C215 74.3(2) y
C210 P22 C29 C215 -179.4(2) y
NI21 P22 C29 C215 -41.9(2) y
O22 P22 C210 C218 162.1(2) y
C29 P22 C210 C218 55.3(2) y
NI21 P22 C210 C218 -82.2(2) y
O22 P22 C210 C217 -73.6(2) y
C29 P22 C210 C217 179.6(2) y
NI21 P22 C210 C217 42.1(2) y
